data_4131629
loop_
_publ_author_name
'Okumura, Shintaro'
'Sun, Fangzhu'
'Ishida, Naoki'
'Murakami, Masahiro'

_publ_section_title
;
 Palladium-Catalyzed Intermolecular Exchange between C-C and C-Si
 \s-Bonds.
;
_journal_issue 36
_journal_name_full 'Journal of the American Chemical Society'
_journal_page_first 12414
_journal_page_last 12417
_journal_paper_doi 10.1021/jacs.7b07667
_journal_volume 139
_journal_year 2017
_chemical_formula_sum 'C26 H40 N2 O Pd'
_chemical_formula_weight 503.00
_space_group_IT_number 14
_space_group_name_Hall '-P 2ybc'
_space_group_name_H-M_alt 'P 1 21/c 1'
_symmetry_cell_setting monoclinic
_symmetry_space_group_name_H-M 'P 1 21/c 1'
_atom_sites_solution_hydrogens geom
_atom_sites_solution_primary direct
_atom_sites_solution_secondary difmap
_audit_creation_method SHELXL-97
_cell_angle_alpha 90.00
_cell_angle_beta 96.217(7)
_cell_angle_gamma 90.00
_cell_formula_units_Z 4
_cell_length_a 6.411(3)
_cell_length_b 15.344(7)
_cell_length_c 27.897(13)
_cell_measurement_reflns_used 4814
_cell_measurement_temperature 193(2)
_cell_measurement_theta_max 27.5670
_cell_measurement_theta_min 3.0345
_cell_volume 2728(2)
_computing_structure_refinement 'SHELXL-97 (Sheldrick, 1997)'
_computing_structure_solution 'SHELXS-97 (Sheldrick, 1990)'
_diffrn_ambient_temperature 193(2)
_diffrn_measured_fraction_theta_full 0.996
_diffrn_measured_fraction_theta_max 0.996
_diffrn_measurement_device_type 'Saturn724+ (4x4 bin mode)'
_diffrn_radiation_monochromator graphite
_diffrn_radiation_source 'fine-focus sealed tube'
_diffrn_radiation_type MoK\a
_diffrn_radiation_wavelength 0.71075
_diffrn_reflns_av_R_equivalents 0.1480
_diffrn_reflns_av_sigmaI/netI 0.1450
_diffrn_reflns_limit_h_max 8
_diffrn_reflns_limit_h_min -7
_diffrn_reflns_limit_k_max 19
_diffrn_reflns_limit_k_min -13
_diffrn_reflns_limit_l_max 35
_diffrn_reflns_limit_l_min -36
_diffrn_reflns_number 21634
_diffrn_reflns_theta_full 27.50
_diffrn_reflns_theta_max 27.50
_diffrn_reflns_theta_min 3.03
_exptl_absorpt_coefficient_mu 0.697
_exptl_absorpt_correction_T_max 0.8731
_exptl_absorpt_correction_T_min 0.8731
_exptl_crystal_colour 'pale brown'
_exptl_crystal_density_diffrn 1.225
_exptl_crystal_density_method 'not measured'
_exptl_crystal_description rod
_exptl_crystal_F_000 1056
_exptl_crystal_size_max 0.20
_exptl_crystal_size_mid 0.20
_exptl_crystal_size_min 0.20
_refine_diff_density_max 0.937
_refine_diff_density_min -0.785
_refine_diff_density_rms 0.132
_refine_ls_extinction_method none
_refine_ls_goodness_of_fit_ref 1.014
_refine_ls_hydrogen_treatment mixed
_refine_ls_matrix_type full
_refine_ls_number_parameters 281
_refine_ls_number_reflns 6244
_refine_ls_number_restraints 0
_refine_ls_restrained_S_all 1.014
_refine_ls_R_factor_all 0.1546
_refine_ls_R_factor_gt 0.0843
_refine_ls_shift/su_max 0.000
_refine_ls_shift/su_mean 0.000
_refine_ls_structure_factor_coef Fsqd
_refine_ls_weighting_details 'calc w=1/[\s^2^(Fo^2^)+(0.0820P)^2^+0.0000P] where P=(Fo^2^+2Fc^2^)/3'
_refine_ls_weighting_scheme calc
_refine_ls_wR_factor_gt 0.1729
_refine_ls_wR_factor_ref 0.2104
_reflns_number_gt 3425
_reflns_number_total 6244
_reflns_threshold_expression >2sigma(I)
_cod_data_source_file ja7b07667_si_003.cif
_cod_data_source_block 1378
_cod_original_sg_symbol_H-M p_21/c
_cod_database_code 4131629

loop_
_symmetry_equiv_pos_as_xyz
'x, y, z'
'-x, y+1/2, -z+1/2'
'-x, -y, -z'
'x, -y-1/2, z-1/2'

loop_
_atom_site_label
_atom_site_type_symbol
_atom_site_fract_x
_atom_site_fract_y
_atom_site_fract_z
_atom_site_U_iso_or_equiv
_atom_site_adp_type
_atom_site_occupancy
_atom_site_symmetry_multiplicity
_atom_site_calc_flag
_atom_site_refinement_flags
Pd1 Pd 0.87491(8) 0.17375(4) 0.82769(2) 0.0374(2) Uani 1 1 d .
C43 C 0.9815(12) 0.2513(5) 0.7756(3) 0.0440(19) Uani 1 1 d .
N2 N 0.9576(10) -0.2080(4) 0.7547(2) 0.0427(15) Uani 1 1 d .
N1 N 0.2211(10) 0.2495(4) 0.9090(2) 0.0441(16) Uani 1 1 d .
C5 C 0.8875(12) -0.1484(5) 0.7910(3) 0.0438(19) Uani 1 1 d .
C6 C 0.5350(11) 0.0650(5) 0.8582(3) 0.0409(17) Uani 1 1 d .
C7 C 0.6233(12) 0.1335(5) 0.7824(3) 0.0452(19) Uani 1 1 d .
C9 C 0.7428(11) 0.0916(5) 0.8727(3) 0.0403(17) Uani 1 1 d .
C44 C 1.1041(12) 0.2177(5) 0.8801(3) 0.0436(18) Uani 1 1 d .
C11 C 0.9742(14) -0.0589(5) 0.7779(3) 0.058(2) Uani 1 1 d .
H24 H 1.1279 -0.0606 0.7819 0.087 Uiso 1 1 calc R
H25 H 0.9252 -0.0142 0.7990 0.087 Uiso 1 1 calc R
H26 H 0.9246 -0.0451 0.7443 0.087 Uiso 1 1 calc R
C12 C 0.9549(13) -0.2617(6) 0.8672(3) 0.058(2) Uani 1 1 d .
C15 C 0.3719(14) 0.2859(5) 0.9467(3) 0.054(2) Uani 1 1 d .
C16 C 0.4586(19) 0.2100(6) 0.9773(4) 0.084(4) Uani 1 1 d .
H7 H 0.3427 0.1780 0.9893 0.126 Uiso 1 1 calc R
H8 H 0.5533 0.2318 1.0046 0.126 Uiso 1 1 calc R
H9 H 0.5359 0.1710 0.9577 0.126 Uiso 1 1 calc R
C18 C 0.4230(13) 0.0105(5) 0.8858(3) 0.050(2) Uani 1 1 d .
H1 H 0.2819 -0.0045 0.8751 0.060 Uiso 1 1 calc R
C19 C 0.8335(12) 0.0561(5) 0.9166(3) 0.048(2) Uani 1 1 d .
H2 H 0.9755 0.0698 0.9273 0.058 Uiso 1 1 calc R
C45 C 0.7343(14) -0.2622(7) 0.8857(3) 0.075(3) Uani 1 1 d .
H27 H 0.6259 -0.2664 0.8582 0.113 Uiso 1 1 calc R
H28 H 0.7148 -0.2082 0.9035 0.113 Uiso 1 1 calc R
H29 H 0.7233 -0.3123 0.9071 0.113 Uiso 1 1 calc R
C22 C 0.2483(19) 0.3470(8) 0.9759(4) 0.093(4) Uani 1 1 d .
H10 H 0.1966 0.3964 0.9557 0.139 Uiso 1 1 calc R
H11 H 0.3394 0.3685 1.0039 0.139 Uiso 1 1 calc R
H12 H 0.1291 0.3157 0.9869 0.139 Uiso 1 1 calc R
C25 C 0.9750(18) -0.3429(6) 0.8358(4) 0.075(3) Uani 1 1 d .
H30 H 1.1117 -0.3423 0.8231 0.113 Uiso 1 1 calc R
H31 H 0.8630 -0.3427 0.8090 0.113 Uiso 1 1 calc R
H32 H 0.9634 -0.3954 0.8553 0.113 Uiso 1 1 calc R
O1 O 0.6042(10) 0.1352(5) 0.7394(2) 0.084(2) Uani 1 1 d .
C46 C 0.7265(19) 0.4187(9) 0.8640(7) 0.156(7) Uani 1 1 d .
H13 H 0.7266 0.4741 0.8466 0.234 Uiso 1 1 calc R
H14 H 0.7266 0.3703 0.8411 0.234 Uiso 1 1 calc R
H15 H 0.8520 0.4151 0.8874 0.234 Uiso 1 1 calc R
C28 C 0.5296(14) 0.4131(6) 0.8907(4) 0.065(3) Uani 1 1 d .
C29 C 0.9967(12) -0.1748(6) 0.8413(3) 0.051(2) Uani 1 1 d .
H39 H 0.9672 -0.1274 0.8637 0.062 Uiso 1 1 calc R
H40 H 1.1495 -0.1729 0.8387 0.062 Uiso 1 1 calc R
C30 C 0.6496(13) -0.1484(7) 0.7867(3) 0.064(3) Uani 1 1 d .
H33 H 0.5945 -0.1242 0.7554 0.096 Uiso 1 1 calc R
H34 H 0.6018 -0.1127 0.8126 0.096 Uiso 1 1 calc R
H35 H 0.5988 -0.2082 0.7894 0.096 Uiso 1 1 calc R
C31 C 0.518(3) 0.4955(7) 0.9192(5) 0.144(7) Uani 1 1 d .
H16 H 0.5013 0.5453 0.8971 0.216 Uiso 1 1 calc R
H17 H 0.6479 0.5024 0.9410 0.216 Uiso 1 1 calc R
H18 H 0.3983 0.4926 0.9381 0.216 Uiso 1 1 calc R
C35 C 0.7240(14) 0.0019(6) 0.9451(3) 0.054(2) Uani 1 1 d .
H3 H 0.7893 -0.0186 0.9752 0.064 Uiso 1 1 calc R
C36 C 1.1134(15) -0.2655(8) 0.9120(4) 0.093(4) Uani 1 1 d .
H36 H 1.1008 -0.3215 0.9283 0.140 Uiso 1 1 calc R
H37 H 1.0859 -0.2180 0.9339 0.140 Uiso 1 1 calc R
H38 H 1.2556 -0.2595 0.9026 0.140 Uiso 1 1 calc R
C37 C 0.4461(12) 0.0987(6) 0.8092(3) 0.055(2) Uani 1 1 d .
H5 H 0.3439 0.1458 0.8132 0.065 Uiso 1 1 calc R
H6 H 0.3721 0.0512 0.7904 0.065 Uiso 1 1 calc R
C38 C 0.5193(15) -0.0221(6) 0.9295(3) 0.061(2) Uani 1 1 d .
H4 H 0.4452 -0.0605 0.9483 0.073 Uiso 1 1 calc R
C40 C 0.5495(14) 0.3297(6) 0.9217(4) 0.069(3) Uani 1 1 d .
H22 H 0.6643 0.3412 0.9476 0.083 Uiso 1 1 calc R
H23 H 0.6022 0.2842 0.9009 0.083 Uiso 1 1 calc R
C1 C 0.3434(19) 0.4092(8) 0.8525(4) 0.101(4) Uani 1 1 d .
H19 H 0.2141 0.4029 0.8680 0.152 Uiso 1 1 calc R
H20 H 0.3588 0.3592 0.8313 0.152 Uiso 1 1 calc R
H21 H 0.3368 0.4630 0.8334 0.152 Uiso 1 1 calc R

loop_
_atom_site_aniso_label
_atom_site_aniso_U_11
_atom_site_aniso_U_22
_atom_site_aniso_U_33
_atom_site_aniso_U_23
_atom_site_aniso_U_13
_atom_site_aniso_U_12
Pd1 0.0402(3) 0.0358(3) 0.0366(3) 0.0043(3) 0.0063(2) -0.0053(3)
C43 0.046(4) 0.038(4) 0.049(5) -0.005(4) 0.009(4) 0.002(4)
N2 0.048(4) 0.044(4) 0.037(4) -0.006(3) 0.011(3) 0.002(3)
N1 0.046(4) 0.044(4) 0.041(4) 0.000(3) 0.001(3) -0.007(3)
C5 0.055(5) 0.040(4) 0.039(4) -0.018(3) 0.016(4) -0.008(4)
C6 0.042(4) 0.042(4) 0.041(4) 0.001(4) 0.016(3) -0.004(3)
C7 0.040(4) 0.046(5) 0.050(5) 0.007(4) 0.009(4) 0.000(4)
C9 0.046(4) 0.034(4) 0.042(4) 0.000(3) 0.011(3) -0.002(3)
C44 0.050(4) 0.039(4) 0.044(5) 0.006(4) 0.015(4) -0.006(4)
C11 0.079(6) 0.035(4) 0.063(6) -0.017(4) 0.026(5) -0.005(4)
C12 0.051(5) 0.077(6) 0.048(5) 0.003(5) 0.016(4) -0.006(5)
C15 0.071(6) 0.047(5) 0.040(5) -0.014(4) -0.008(4) 0.008(5)
C16 0.123(9) 0.061(6) 0.061(7) -0.001(5) -0.024(6) 0.006(6)
C18 0.050(4) 0.056(5) 0.048(5) -0.009(4) 0.018(4) -0.012(4)
C19 0.043(4) 0.051(5) 0.051(5) 0.010(4) 0.008(4) -0.008(4)
C45 0.071(6) 0.094(8) 0.066(7) 0.014(6) 0.030(5) -0.012(6)
C22 0.106(9) 0.102(9) 0.069(7) -0.032(7) 0.006(7) 0.024(7)
C25 0.100(8) 0.050(6) 0.080(7) 0.015(5) 0.025(6) 0.007(5)
O1 0.059(4) 0.143(7) 0.049(4) 0.018(4) 0.005(3) -0.018(4)
C46 0.076(8) 0.086(10) 0.32(2) 0.004(12) 0.075(11) -0.014(8)
C28 0.055(5) 0.048(5) 0.088(7) 0.001(5) -0.003(5) -0.009(4)
C29 0.048(4) 0.069(6) 0.037(4) -0.013(4) 0.009(3) -0.013(4)
C30 0.054(5) 0.088(7) 0.051(5) -0.018(5) 0.012(4) 0.015(5)
C31 0.28(2) 0.056(7) 0.097(10) -0.023(7) 0.034(11) -0.032(10)
C35 0.069(5) 0.053(5) 0.043(5) 0.006(4) 0.024(4) -0.003(4)
C36 0.075(7) 0.142(11) 0.063(7) 0.023(7) 0.005(6) -0.005(7)
C37 0.043(4) 0.071(6) 0.048(5) 0.003(4) 0.003(4) -0.009(4)
C38 0.073(6) 0.053(5) 0.061(6) 0.008(5) 0.022(5) -0.019(5)
C40 0.052(5) 0.056(6) 0.095(8) -0.018(6) -0.010(5) -0.008(5)
C1 0.120(10) 0.095(9) 0.085(8) 0.028(7) -0.002(7) -0.059(8)

loop_
_atom_type_symbol
_atom_type_description
_atom_type_scat_dispersion_real
_atom_type_scat_dispersion_imag
_atom_type_scat_source
C C 0.0033 0.0016 'International Tables Vol C Tables 4.2.6.8 and 6.1.1.4'
H H 0.0000 0.0000 'International Tables Vol C Tables 4.2.6.8 and 6.1.1.4'
N N 0.0061 0.0033 'International Tables Vol C Tables 4.2.6.8 and 6.1.1.4'
O O 0.0106 0.0060 'International Tables Vol C Tables 4.2.6.8 and 6.1.1.4'
Pd Pd -0.9988 1.0072 'International Tables Vol C Tables 4.2.6.8 and 6.1.1.4'

loop_
_geom_angle_atom_site_label_1
_geom_angle_atom_site_label_2
_geom_angle_atom_site_label_3
_geom_angle
_geom_angle_site_symmetry_1
C9 Pd1 C7 80.7(3) .
C9 Pd1 C43 173.0(3) .
C7 Pd1 C43 92.3(3) .
C9 Pd1 C44 94.4(3) .
C7 Pd1 C44 172.7(3) .
C43 Pd1 C44 92.6(3) .
N2 C43 Pd1 177.4(7) 2_756
C43 N2 C5 174.4(8) 2_746
C44 N1 C15 177.3(8) 1_455
N2 C5 C30 109.0(6) .
N2 C5 C11 104.1(7) .
C30 C5 C11 111.5(7) .
N2 C5 C29 108.6(6) .
C30 C5 C29 115.1(7) .
C11 C5 C29 108.0(6) .
C18 C6 C9 122.9(7) .
C18 C6 C37 122.7(7) .
C9 C6 C37 114.3(7) .
O1 C7 C37 120.1(7) .
O1 C7 Pd1 127.3(6) .
C37 C7 Pd1 112.7(6) .
C19 C9 C6 115.3(7) .
C19 C9 Pd1 128.2(5) .
C6 C9 Pd1 116.5(5) .
N1 C44 Pd1 173.5(7) 1_655
C36 C12 C25 110.2(9) .
C36 C12 C29 106.4(7) .
C25 C12 C29 113.6(7) .
C36 C12 C45 106.1(8) .
C25 C12 C45 108.7(8) .
C29 C12 C45 111.6(8) .
N1 C15 C16 106.6(7) .
N1 C15 C22 106.2(7) .
C16 C15 C22 110.8(9) .
N1 C15 C40 107.5(7) .
C16 C15 C40 110.2(8) .
C22 C15 C40 115.1(8) .
C6 C18 C38 119.6(7) .
C35 C19 C9 122.8(7) .
C31 C28 C1 109.1(10) .
C31 C28 C46 107.4(10) .
C1 C28 C46 106.7(11) .
C31 C28 C40 114.2(9) .
C1 C28 C40 111.9(8) .
C46 C28 C40 107.2(9) .
C5 C29 C12 124.1(6) .
C38 C35 C19 119.9(8) .
C6 C37 C7 109.6(6) .
C35 C38 C18 119.5(8) .
C28 C40 C15 126.3(8) .

loop_
_geom_bond_atom_site_label_1
_geom_bond_atom_site_label_2
_geom_bond_distance
_geom_bond_site_symmetry_2
Pd1 C9 2.028(8) .
Pd1 C7 2.034(8) .
Pd1 C43 2.050(9) .
Pd1 C44 2.071(8) .
C43 N2 1.153(9) 2_756
N2 C43 1.154(9) 2_746
N2 C5 1.471(9) .
N1 C44 1.148(9) 1_455
N1 C15 1.461(9) .
C5 C30 1.517(11) .
C5 C11 1.541(11) .
C5 C29 1.550(11) .
C6 C18 1.389(10) .
C6 C9 1.410(10) .
C6 C37 1.513(10) .
C7 O1 1.195(9) .
C7 C37 1.522(11) .
C9 C19 1.408(10) .
C44 N1 1.148(9) 1_655
C12 C36 1.523(11) .
C12 C25 1.537(13) .
C12 C29 1.555(12) .
C12 C45 1.557(12) .
C15 C16 1.513(12) .
C15 C22 1.520(13) .
C15 C40 1.553(13) .
C18 C38 1.398(11) .
C19 C35 1.391(11) .
C46 C28 1.536(16) .
C28 C31 1.499(14) .
C28 C1 1.514(12) .
C28 C40 1.541(13) .
C35 C38 1.387(12) .

loop_
_geom_torsion_atom_site_label_1
_geom_torsion_atom_site_label_2
_geom_torsion_atom_site_label_3
_geom_torsion_atom_site_label_4
_geom_torsion
_geom_torsion_site_symmetry_1
_geom_torsion_site_symmetry_4
C9 Pd1 C43 N2 -55(16) . 2_756
C7 Pd1 C43 N2 -63(15) . 2_756
C44 Pd1 C43 N2 123(15) . 2_756
C43 N2 C5 C30 113(8) 2_746 .
C43 N2 C5 C11 -6(8) 2_746 .
C43 N2 C5 C29 -121(8) 2_746 .
C9 Pd1 C7 O1 -158.3(9) . .
C43 Pd1 C7 O1 20.8(9) . .
C44 Pd1 C7 O1 153(2) . .
C9 Pd1 C7 C37 22.2(6) . .
C43 Pd1 C7 C37 -158.7(6) . .
C44 Pd1 C7 C37 -27(3) . .
C18 C6 C9 C19 2.5(12) . .
C37 C6 C9 C19 -175.9(7) . .
C18 C6 C9 Pd1 -178.5(6) . .
C37 C6 C9 Pd1 3.1(9) . .
C7 Pd1 C9 C19 164.5(8) . .
C43 Pd1 C9 C19 157(2) . .
C44 Pd1 C9 C19 -21.0(8) . .
C7 Pd1 C9 C6 -14.3(6) . .
C43 Pd1 C9 C6 -21(3) . .
C44 Pd1 C9 C6 160.1(6) . .
C9 Pd1 C44 N1 -110(6) . 1_655
C7 Pd1 C44 N1 -61(7) . 1_655
C43 Pd1 C44 N1 71(6) . 1_655
C44 N1 C15 C16 2(18) 1_455 .
C44 N1 C15 C22 -116(18) 1_455 .
C44 N1 C15 C40 120(18) 1_455 .
C9 C6 C18 C38 -1.8(13) . .
C37 C6 C18 C38 176.4(8) . .
C6 C9 C19 C35 -2.9(12) . .
Pd1 C9 C19 C35 178.2(6) . .
N2 C5 C29 C12 -66.8(10) . .
C30 C5 C29 C12 55.6(11) . .
C11 C5 C29 C12 -179.1(8) . .
C36 C12 C29 C5 173.1(8) . .
C25 C12 C29 C5 51.7(11) . .
C45 C12 C29 C5 -71.6(10) . .
C9 C19 C35 C38 2.7(14) . .
C18 C6 C37 C7 -163.6(8) . .
C9 C6 C37 C7 14.8(10) . .
O1 C7 C37 C6 154.3(8) . .
Pd1 C7 C37 C6 -26.1(9) . .
C19 C35 C38 C18 -1.8(14) . .
C6 C18 C38 C35 1.4(13) . .
C31 C28 C40 C15 74.6(13) . .
C1 C28 C40 C15 -50.0(14) . .
C46 C28 C40 C15 -166.6(10) . .
N1 C15 C40 C28 69.2(11) . .
C16 C15 C40 C28 -175.0(8) . .
C22 C15 C40 C28 -48.9(12) . .
